data_4504986
loop_
_publ_author_name
'Michaelides, Adonis'
'Skoulika, Stavroula'

_publ_contact_author 'Stavroula Skoulika'
_publ_section_title
;
 Reactive Microporous Rare-Earth Coordination Polymers that Exhibit
 Single-Crystal-to-Single-Crystal Dehydration and Rehydration
;
_journal_issue 2
_journal_name_full 'Crystal Growth &amp; Design'
_journal_page_first 529
_journal_paper_doi 10.1021/cg049725v
_journal_volume 5
_journal_year 2005
_chemical_formula_sum 'C12 H12 Ce2 O18'
_chemical_formula_weight 724.46
_chemical_name_systematic
; 
 ? 
;
_space_group_IT_number 2
_symmetry_cell_setting triclinic
_symmetry_space_group_name_Hall '-P 1'
_symmetry_space_group_name_H-M 'P -1'
_atom_sites_solution_hydrogens geom
_atom_sites_solution_primary direct
_atom_sites_solution_secondary difmap
_audit_creation_method SHELXL-97
_cell_angle_alpha 94.83(4)
_cell_angle_beta 115.540(10)
_cell_angle_gamma 111.93(2)
_cell_formula_units_Z 2
_cell_length_a 8.279(2)
_cell_length_b 8.731(3)
_cell_length_c 9.098(3)
_cell_measurement_reflns_used 30
_cell_measurement_temperature 293(2)
_cell_measurement_theta_max 12.4
_cell_measurement_theta_min 9.3
_cell_volume 526.3(3)
_computing_cell_refinement XSCANS
_computing_data_collection XSCANS
_computing_data_reduction XSCANS
_computing_structure_refinement 'SHELXL-97 (Sheldrick, 1997)'
_computing_structure_solution 'SHELXS-97 (Sheldrick, 1990)'
_diffrn_ambient_temperature 293(2)
_diffrn_measured_fraction_theta_full 0.669
_diffrn_measured_fraction_theta_max 0.669
_diffrn_measurement_device_type P4
_diffrn_measurement_method scintillation
_diffrn_radiation_monochromator graphite
_diffrn_radiation_source 'fine-focus sealed tube'
_diffrn_radiation_type MoK\a
_diffrn_radiation_wavelength 0.71073
_diffrn_reflns_av_R_equivalents 0.0000
_diffrn_reflns_av_sigmaI/netI 0.0404
_diffrn_reflns_limit_h_max 9
_diffrn_reflns_limit_h_min 2
_diffrn_reflns_limit_k_max 8
_diffrn_reflns_limit_k_min -9
_diffrn_reflns_limit_l_max 7
_diffrn_reflns_limit_l_min -10
_diffrn_reflns_number 1241
_diffrn_reflns_theta_full 25.02
_diffrn_reflns_theta_max 25.02
_diffrn_reflns_theta_min 4.96
_diffrn_standards_interval_count 100
_diffrn_standards_number 2
_exptl_absorpt_coefficient_mu 4.357
_exptl_absorpt_correction_type none
_exptl_crystal_colour colorless
_exptl_crystal_density_diffrn 2.286
_exptl_crystal_density_method 'not measured'
_exptl_crystal_description prismatic
_exptl_crystal_F_000 344
_exptl_crystal_size_max 0.20
_exptl_crystal_size_mid 0.16
_exptl_crystal_size_min 0.12
_refine_diff_density_max 1.184
_refine_diff_density_min -1.135
_refine_diff_density_rms 0.150
_refine_ls_extinction_method none
_refine_ls_goodness_of_fit_ref 1.080
_refine_ls_hydrogen_treatment mixed
_refine_ls_matrix_type fullcycle
_refine_ls_number_parameters 151
_refine_ls_number_reflns 1241
_refine_ls_number_restraints 0
_refine_ls_restrained_S_all 1.080
_refine_ls_R_factor_all 0.0454
_refine_ls_R_factor_gt 0.0432
_refine_ls_shift/su_max 1.159
_refine_ls_shift/su_mean 0.037
_refine_ls_structure_factor_coef Fsqd
_refine_ls_weighting_details 'w=1/[\s^2^(Fo^2^)+(0.0560P)^2^+6.0496P] where P=(Fo^2^+2Fc^2^)/3'
_refine_ls_weighting_scheme calc
_refine_ls_wR_factor_gt 0.1096
_refine_ls_wR_factor_ref 0.1111
_reflns_number_gt 1187
_reflns_number_total 1241
_reflns_threshold_expression >2sigma(I)
_cod_data_source_file cg049725vsi20040805_010240.cif
_cod_data_source_block ceac5a
_cod_depositor_comments
;
The following automatic conversions were performed:

'_refine_ls_weighting_scheme' value 'calc
w=1/[\s^2^(Fo^2^)+(0.0560P)^2^+6.0496P] where P=(Fo^2^+2Fc^2^)/3' was
changed to 'calc'. New tag '_refine_ls_weighting_details' was
created. The value of the new tag was set to
'w=1/[\s^2^(Fo^2^)+(0.0560P)^2^+6.0496P] where P=(Fo^2^+2Fc^2^)/3'.

Automatic conversion script
Id: cif_fix_values 3143 2015-03-26 13:38:13Z robertas 
;
_cod_original_sg_symbol_H-M P-1
_cod_database_code 4504986

loop_
_symmetry_equiv_pos_as_xyz
'x, y, z'
'-x, -y, -z'

loop_
_atom_site_label
_atom_site_type_symbol
_atom_site_fract_x
_atom_site_fract_y
_atom_site_fract_z
_atom_site_U_iso_or_equiv
_atom_site_adp_type
_atom_site_occupancy
_atom_site_calc_flag
Ce1 Ce 0.41533(8) 0.48451(8) 0.72520(7) 0.0201(2) Uani 1 d
O1 O 0.6588(11) 0.4845(11) 1.0135(11) 0.029(2) Uani 1 d
O2 O 0.1063(11) 0.4866(13) 0.7381(10) 0.035(2) Uani 1 d
O3 O 0.5873(13) 0.7910(12) 0.8990(11) 0.0345(19) Uani 1 d
O4 O 0.5326(18) 0.9828(16) 0.7657(15) 0.061(3) Uani 1 d
O5 O 0.1199(13) 0.2845(13) 0.4465(11) 0.036(2) Uani 1 d
O6 O 0.6903(13) 0.6268(14) 0.6690(15) 0.045(3) Uani 1 d
O7 O 0.2323(13) 0.1990(13) 0.7615(12) 0.038(2) Uani 1 d
O8 O 0.5232(14) 0.2666(12) 0.6574(11) 0.037(2) Uani 1 d
O9 O 0.2847(13) 0.6612(13) 0.5349(12) 0.0281(17) Uani 1 d
C1 C 0.1720(16) 0.5011(16) 0.8918(16) 0.026(3) Uani 1 d
C2 C 0.0494(16) 0.4996(17) 0.9693(18) 0.028(3) Uani 1 d
C3 C 0.6341(17) 0.9416(17) 0.8849(15) 0.032(3) Uani 1 d
C4 C 0.181(2) 0.9254(18) 0.9687(18) 0.037(3) Uani 1 d
C5 C 0.0292(16) 0.8263(16) 0.8405(15) 0.029(2) Uani 1 d
C6 C 0.1448(15) 0.2838(15) 0.3206(15) 0.022(2) Uani 1 d
H91 H 0.15(3) 0.61(3) 0.45(3) 0.080 Uiso 1 d
H92 H 0.34(3) 0.77(3) 0.58(3) 0.080 Uiso 1 d

loop_
_atom_site_aniso_label
_atom_site_aniso_U_11
_atom_site_aniso_U_22
_atom_site_aniso_U_33
_atom_site_aniso_U_23
_atom_site_aniso_U_13
_atom_site_aniso_U_12
Ce1 0.0244(3) 0.0271(4) 0.0133(4) 0.0094(3) 0.0094(3) 0.0155(3)
O1 0.025(3) 0.043(6) 0.025(5) 0.013(4) 0.012(4) 0.021(4)
O2 0.036(4) 0.070(7) 0.007(4) 0.018(4) 0.013(3) 0.030(4)
O3 0.049(4) 0.029(6) 0.017(5) 0.010(4) 0.010(4) 0.018(4)
O4 0.083(7) 0.025(7) 0.029(7) 0.005(6) -0.002(5) 0.016(5)
O5 0.046(4) 0.046(6) 0.014(5) 0.008(4) 0.012(4) 0.022(4)
O6 0.040(4) 0.047(7) 0.058(7) 0.026(6) 0.027(5) 0.022(5)
O7 0.054(5) 0.037(6) 0.026(5) 0.013(4) 0.021(4) 0.020(4)
O8 0.062(5) 0.044(6) 0.032(5) 0.020(4) 0.032(5) 0.039(5)
O9 0.032(4) 0.032(5) 0.022(5) 0.009(4) 0.010(4) 0.020(4)
C1 0.031(5) 0.033(7) 0.029(8) 0.011(6) 0.020(6) 0.022(5)
C2 0.031(5) 0.047(10) 0.019(6) 0.020(6) 0.014(5) 0.026(6)
C3 0.042(6) 0.034(8) 0.011(6) 0.005(5) 0.007(5) 0.016(5)
C4 0.057(7) 0.036(8) 0.033(8) 0.025(7) 0.026(7) 0.029(7)
C5 0.033(5) 0.028(7) 0.014(6) 0.005(5) 0.006(5) 0.010(5)
C6 0.025(5) 0.018(6) 0.022(6) 0.007(5) 0.011(5) 0.009(4)

loop_
_atom_type_symbol
_atom_type_description
_atom_type_scat_dispersion_real
_atom_type_scat_dispersion_imag
_atom_type_scat_source
C C 0.0033 0.0016 'International Tables Vol C Tables 4.2.6.8 and 6.1.1.4'
H H 0.0000 0.0000 'International Tables Vol C Tables 4.2.6.8 and 6.1.1.4'
O O 0.0106 0.0060 'International Tables Vol C Tables 4.2.6.8 and 6.1.1.4'
Ce Ce -0.2486 2.6331 'International Tables Vol C Tables 4.2.6.8 and 6.1.1.4'

loop_
_geom_angle_atom_site_label_1
_geom_angle_atom_site_label_2
_geom_angle_atom_site_label_3
_geom_angle
_geom_angle_site_symmetry_1
_geom_angle_site_symmetry_3
O6 Ce1 O5 106.1(3) . .
O6 Ce1 O3 75.4(3) . .
O5 Ce1 O3 140.4(3) . .
O6 Ce1 O8 71.3(3) . .
O5 Ce1 O8 77.3(3) . .
O3 Ce1 O8 136.1(3) . .
O6 Ce1 O7 139.5(3) . .
O5 Ce1 O7 69.8(3) . .
O3 Ce1 O7 134.2(3) . .
O8 Ce1 O7 68.5(3) . .
O6 Ce1 O1 90.8(3) . .
O5 Ce1 O1 141.4(3) . .
O3 Ce1 O1 76.9(3) . .
O8 Ce1 O1 75.8(3) . .
O7 Ce1 O1 74.9(3) . .
O6 Ce1 O9 78.7(3) . .
O5 Ce1 O9 70.7(3) . .
O3 Ce1 O9 70.9(3) . .
O8 Ce1 O9 127.3(3) . .
O7 Ce1 O9 131.4(3) . .
O1 Ce1 O9 147.7(3) . .
O6 Ce1 O2 147.2(3) . .
O5 Ce1 O2 75.5(3) . .
O3 Ce1 O2 83.1(3) . .
O8 Ce1 O2 138.3(3) . .
O7 Ce1 O2 72.7(3) . .
O1 Ce1 O2 108.3(2) . .
O9 Ce1 O2 70.9(3) . .
O6 Ce1 O1 137.9(3) . 2_667
O5 Ce1 O1 115.5(2) . 2_667
O3 Ce1 O1 68.6(3) . 2_667
O8 Ce1 O1 123.1(3) . 2_667
O7 Ce1 O1 66.3(3) . 2_667
O1 Ce1 O1 60.7(2) . 2_667
O9 Ce1 O1 108.3(2) . 2_667
O2 Ce1 O1 47.9(2) . 2_667
O6 Ce1 C1 150.5(4) . .
O5 Ce1 C1 95.3(3) . .
O3 Ce1 C1 75.2(3) . .
O8 Ce1 C1 134.6(3) . .
O7 Ce1 C1 67.0(3) . .
O1 Ce1 C1 84.5(3) . .
O9 Ce1 C1 89.8(3) . .
O2 Ce1 C1 23.9(3) . .
O1 Ce1 C1 24.1(3) 2_667 .
C1 O1 Ce1 147.3(7) 2_667 .
C1 O1 Ce1 92.4(7) 2_667 2_667
Ce1 O1 Ce1 119.3(2) . 2_667
C1 O2 Ce1 97.1(6) . .
C3 O3 Ce1 141.4(8) . .
C6 O5 Ce1 116.5(7) . .
C6 O6 Ce1 165.8(9) 2_666 .
Ce1 O9 H91 120(10) . .
Ce1 O9 H92 116(10) . .
H91 O9 H92 116(10) . .
O2 C1 O1 122.5(8) . 2_667
O2 C1 C2 120.7(10) . .
O1 C1 C2 116.8(12) 2_667 .
O2 C1 Ce1 59.0(5) . .
O1 C1 Ce1 63.5(5) 2_667 .
C2 C1 Ce1 177.2(8) . .
C2 C2 C1 179.0(17) 2_567 .
O4 C3 O3 125.7(13) . .
O4 C3 C4 119.8(13) . 2_677
O3 C3 C4 114.3(11) . 2_677
C5 C4 C3 174.3(13) . 2_677
C4 C5 C6 175.1(12) . 2_566
O5 C6 O6 123.2(12) . 2_666
O5 C6 C5 116.0(9) . 2_566
O6 C6 C5 120.9(10) 2_666 2_566

loop_
_geom_bond_atom_site_label_1
_geom_bond_atom_site_label_2
_geom_bond_distance
_geom_bond_site_symmetry_2
Ce1 O6 2.446(8) .
Ce1 O5 2.486(9) .
Ce1 O3 2.488(10) .
Ce1 O8 2.519(7) .
Ce1 O7 2.523(9) .
Ce1 O1 2.526(8) .
Ce1 O9 2.575(8) .
Ce1 O2 2.618(6) .
Ce1 O1 2.716(7) 2_667
Ce1 C1 3.031(9) .
O1 C1 1.237(14) 2_667
O1 Ce1 2.716(7) 2_667
O2 C1 1.237(15) .
O3 C3 1.259(17) .
O4 C3 1.232(17) .
O5 C6 1.248(14) .
O6 C6 1.250(14) 2_666
O9 H91 0.9(3) .
O9 H92 0.9(3) .
C1 O1 1.237(14) 2_667
C1 C2 1.462(14) .
C2 C2 1.17(2) 2_567
C3 C4 1.456(19) 2_677
C4 C5 1.200(19) .
C4 C3 1.456(19) 2_677
C5 C6 1.434(17) 2_566
C6 O6 1.250(14) 2_666
C6 C5 1.434(16) 2_566

loop_
_geom_torsion_atom_site_label_1
_geom_torsion_atom_site_label_2
_geom_torsion_atom_site_label_3
_geom_torsion_atom_site_label_4
_geom_torsion
_geom_torsion_site_symmetry_1
_geom_torsion_site_symmetry_4
O6 Ce1 O1 C1 -17.1(15) . 2_667
O5 Ce1 O1 C1 100.5(15) . 2_667
O3 Ce1 O1 C1 -91.9(15) . 2_667
O8 Ce1 O1 C1 53.4(15) . 2_667
O7 Ce1 O1 C1 124.5(15) . 2_667
O9 Ce1 O1 C1 -87.0(15) . 2_667
O2 Ce1 O1 C1 -170.0(15) . 2_667
O1 Ce1 O1 C1 -164.5(17) 2_667 2_667
C1 Ce1 O1 C1 -167.9(13) . 2_667
O6 Ce1 O1 Ce1 147.4(4) . 2_667
O5 Ce1 O1 Ce1 -95.0(4) . 2_667
O3 Ce1 O1 Ce1 72.6(4) . 2_667
O8 Ce1 O1 Ce1 -142.1(4) . 2_667
O7 Ce1 O1 Ce1 -71.0(4) . 2_667
O9 Ce1 O1 Ce1 77.6(5) . 2_667
O2 Ce1 O1 Ce1 -5.5(5) . 2_667
O1 Ce1 O1 Ce1 0.000(1) 2_667 2_667
C1 Ce1 O1 Ce1 -3.4(4) . 2_667
O6 Ce1 O2 C1 -117.7(9) . .
O5 Ce1 O2 C1 145.0(9) . .
O3 Ce1 O2 C1 -68.6(8) . .
O8 Ce1 O2 C1 94.1(9) . .
O7 Ce1 O2 C1 72.1(8) . .
O1 Ce1 O2 C1 5.1(9) . .
O9 Ce1 O2 C1 -140.7(9) . .
O1 Ce1 O2 C1 -1.3(7) 2_667 .
O6 Ce1 O3 C3 59.0(11) . .
O5 Ce1 O3 C3 -38.7(13) . .
O8 Ce1 O3 C3 100.6(11) . .
O7 Ce1 O3 C3 -153.6(10) . .
O1 Ce1 O3 C3 153.4(11) . .
O9 Ce1 O3 C3 -23.8(11) . .
O2 Ce1 O3 C3 -96.0(11) . .
O1 Ce1 O3 C3 -143.3(12) 2_667 .
C1 Ce1 O3 C3 -118.9(12) . .
O6 Ce1 O5 C6 -1.4(9) . .
O3 Ce1 O5 C6 85.0(8) . .
O8 Ce1 O5 C6 -67.4(8) . .
O7 Ce1 O5 C6 -138.8(9) . .
O1 Ce1 O5 C6 -114.1(8) . .
O9 Ce1 O5 C6 70.1(8) . .
O2 Ce1 O5 C6 144.6(9) . .
O1 Ce1 O5 C6 171.7(8) 2_667 .
C1 Ce1 O5 C6 158.1(8) . .
O5 Ce1 O6 C6 -177(4) . 2_666
O3 Ce1 O6 C6 44(4) . 2_666
O8 Ce1 O6 C6 -107(4) . 2_666
O7 Ce1 O6 C6 -99(4) . 2_666
O1 Ce1 O6 C6 -32(4) . 2_666
O9 Ce1 O6 C6 117(4) . 2_666
O2 Ce1 O6 C6 95(4) . 2_666
O1 Ce1 O6 C6 12(4) 2_667 2_666
C1 Ce1 O6 C6 48(4) . 2_666
Ce1 O2 C1 O1 2.6(14) . 2_667
Ce1 O2 C1 C2 -176.7(10) . .
O6 Ce1 C1 O2 102.9(10) . .
O5 Ce1 C1 O2 -33.9(8) . .
O3 Ce1 C1 O2 107.0(8) . .
O8 Ce1 C1 O2 -111.3(8) . .
O7 Ce1 C1 O2 -99.3(8) . .
O1 Ce1 C1 O2 -175.2(8) . .
O9 Ce1 C1 O2 36.7(8) . .
O1 Ce1 C1 O2 177.6(13) 2_667 .
O6 Ce1 C1 O1 -74.7(10) . 2_667
O5 Ce1 C1 O1 148.5(7) . 2_667
O3 Ce1 C1 O1 -70.6(7) . 2_667
O8 Ce1 C1 O1 71.1(8) . 2_667
O7 Ce1 C1 O1 83.1(7) . 2_667
O1 Ce1 C1 O1 7.3(8) . 2_667
O9 Ce1 C1 O1 -140.8(7) . 2_667
O2 Ce1 C1 O1 -177.6(13) . 2_667
O6 Ce1 C1 C2 -172(18) . .
O5 Ce1 C1 C2 51(18) . .
O3 Ce1 C1 C2 -168(18) . .
O8 Ce1 C1 C2 -27(18) . .
O7 Ce1 C1 C2 -15(18) . .
O1 Ce1 C1 C2 -91(18) . .
O9 Ce1 C1 C2 121(18) . .
O2 Ce1 C1 C2 85(18) . .
O1 Ce1 C1 C2 -98(18) 2_667 .
O2 C1 C2 C2 -52(100) . 2_567
O1 C1 C2 C2 128(100) 2_667 2_567
Ce1 C1 C2 C2 -135(100) . 2_567
Ce1 O3 C3 O4 35.4(19) . .
Ce1 O3 C3 C4 -148.8(9) . 2_677
C3 C4 C5 C6 28(24) 2_677 2_566
Ce1 O5 C6 O6 2.3(15) . 2_666
Ce1 O5 C6 C5 -177.3(8) . 2_566
